data_7014334
loop_
_publ_author_name
'Milanov, Andrian P.'
'Seidel, R\"udiger W'
'Barreca, Davide'
'Gasparotto, Alberto'
'Winter, Manuela'
'Feydt, J\"urgen'
'Irsen, Stephan'
'Becker, Hans-Werner'
'Devi, Anjana'

_publ_section_title
;
 Malonate complexes of dysprosium: synthesis, characterization and
 application for LI-MOCVD of dysprosium containing thin films.
;
_journal_issue 1
_journal_name_full 'Dalton transactions (Cambridge, England : 2003)'
_journal_page_first 62
_journal_page_last 78
_journal_paper_doi 10.1039/c0dt00455c
_journal_volume 40
_journal_year 2011
_chemical_formula_sum 'C37 H65 Dy N2 O12 Si6'
_chemical_formula_weight 1060.95
_chemical_name_systematic
;
?
;
_space_group_IT_number 2
_symmetry_cell_setting triclinic
_symmetry_space_group_name_Hall '-P 1'
_symmetry_space_group_name_H-M 'P -1'
_atom_sites_solution_hydrogens geom
_atom_sites_solution_primary direct
_atom_sites_solution_secondary difmap
_audit_creation_method SHELXL-97
_cell_angle_alpha 65.409(4)
_cell_angle_beta 72.152(4)
_cell_angle_gamma 73.604(3)
_cell_formula_units_Z 2
_cell_length_a 11.5397(4)
_cell_length_b 15.2934(6)
_cell_length_c 17.4762(8)
_cell_measurement_reflns_used 7293
_cell_measurement_temperature 113(2)
_cell_measurement_theta_max 36.799
_cell_measurement_theta_min 2.581
_cell_volume 2626.5(2)
_computing_cell_refinement 'CrysAlis RED 1.171.13, Oxford Diffraction'
_computing_data_collection 'CrysAlis CCD 1.171.13, Oxford Diffraction'
_computing_data_reduction 'CrysAlis RED 1.171.13, Oxford Diffraction'
_computing_molecular_graphics SHELXL-97
_computing_publication_material SHELXL-97
_computing_structure_refinement 'SHELXL-97 (Sheldrick, 1997)'
_computing_structure_solution 'SHELXS-97 (Sheldrick, 1990)'
_diffrn_ambient_temperature 113(2)
_diffrn_measured_fraction_theta_full 0.965
_diffrn_measured_fraction_theta_max 0.965
_diffrn_measurement_device_type 'Sapphire2-CCD, Oxford Diffraction'
_diffrn_measurement_method '560 images at 1.0 deg. in \w and 15 sec.'
_diffrn_radiation_monochromator graphite
_diffrn_radiation_source 'Enhance (Mo) X-ray Source'
_diffrn_radiation_type MoK\a
_diffrn_radiation_wavelength 0.71073
_diffrn_reflns_av_R_equivalents 0.0373
_diffrn_reflns_av_sigmaI/netI 0.0949
_diffrn_reflns_limit_h_max 11
_diffrn_reflns_limit_h_min -13
_diffrn_reflns_limit_k_max 15
_diffrn_reflns_limit_k_min -18
_diffrn_reflns_limit_l_max 15
_diffrn_reflns_limit_l_min -20
_diffrn_reflns_number 13076
_diffrn_reflns_theta_full 25.00
_diffrn_reflns_theta_max 25.00
_diffrn_reflns_theta_min 2.79
_exptl_absorpt_coefficient_mu 1.611
_exptl_absorpt_correction_T_max 0.660
_exptl_absorpt_correction_T_min 0.560
_exptl_absorpt_correction_type empirical
_exptl_absorpt_process_details abspack
_exptl_crystal_colour colourless
_exptl_crystal_density_diffrn 1.342
_exptl_crystal_density_method 'not measured'
_exptl_crystal_description prism
_exptl_crystal_F_000 1094
_exptl_crystal_size_max 0.30
_exptl_crystal_size_mid 0.22
_exptl_crystal_size_min 0.10
_refine_diff_density_max 1.878
_refine_diff_density_min -0.651
_refine_diff_density_rms 0.095
_refine_ls_extinction_method none
_refine_ls_goodness_of_fit_ref 0.860
_refine_ls_hydrogen_treatment constr
_refine_ls_matrix_type full
_refine_ls_number_parameters 523
_refine_ls_number_reflns 8915
_refine_ls_number_restraints 0
_refine_ls_restrained_S_all 0.860
_refine_ls_R_factor_all 0.0628
_refine_ls_R_factor_gt 0.0373
_refine_ls_shift/su_max 0.001
_refine_ls_shift/su_mean 0.000
_refine_ls_structure_factor_coef Fsqd
_refine_ls_weighting_details 'calc w=1/[\s^2^(Fo^2^)+(0.0216P)^2^+0.0000P] where P=(Fo^2^+2Fc^2^)/3'
_refine_ls_weighting_scheme calc
_refine_ls_wR_factor_gt 0.0623
_refine_ls_wR_factor_ref 0.0670
_reflns_number_gt 6456
_reflns_number_total 8915
_reflns_threshold_expression >2sigma(I)
_cod_data_source_file C0DT00455C.TXT
_cod_data_source_block cvd194a
_cod_original_cell_volume 2626.51(18)
_cod_original_sg_symbol_H-M P-1
_cod_database_code 7014334

loop_
_symmetry_equiv_pos_as_xyz
'x, y, z'
'-x, -y, -z'

loop_
_atom_site_label
_atom_site_type_symbol
_atom_site_fract_x
_atom_site_fract_y
_atom_site_fract_z
_atom_site_U_iso_or_equiv
_atom_site_adp_type
_atom_site_occupancy
_atom_site_symmetry_multiplicity
_atom_site_calc_flag
_atom_site_refinement_flags
_atom_site_disorder_assembly
_atom_site_disorder_group
Dy1 Dy 0.79250(2) 0.798134(16) 0.726294(15) 0.02211(7) Uani 1 1 d . . .
Si1 Si 0.66538(12) 0.62294(9) 0.57913(9) 0.0307(3) Uani 1 1 d . . .
Si6 Si 1.11821(12) 0.48396(9) 0.70540(8) 0.0300(3) Uani 1 1 d . . .
Si4 Si 0.75124(13) 1.19698(10) 0.73914(10) 0.0379(4) Uani 1 1 d . . .
Si2 Si 0.37148(13) 1.00720(10) 0.79343(10) 0.0410(4) Uani 1 1 d . . .
O1 O 0.6906(3) 0.7250(2) 0.67808(18) 0.0224(7) Uani 1 1 d . . .
O9 O 0.7078(2) 0.6943(2) 0.86148(18) 0.0230(7) Uani 1 1 d . . .
O10 O 0.9179(2) 0.6455(2) 0.74077(17) 0.0236(7) Uani 1 1 d . . .
O5 O 0.7829(3) 0.9601(2) 0.70458(18) 0.0253(7) Uani 1 1 d . . .
O2 O 0.5847(3) 0.87145(19) 0.74787(18) 0.0255(7) Uani 1 1 d . . .
O11 O 0.9805(3) 0.4837(2) 0.77326(18) 0.0271(7) Uani 1 1 d . . .
O4 O 0.5540(3) 0.6799(2) 0.6401(2) 0.0317(8) Uani 1 1 d . . .
O6 O 0.9031(3) 0.8000(2) 0.81809(18) 0.0252(7) Uani 1 1 d . . .
O8 O 0.7431(3) 1.1001(2) 0.72214(18) 0.0295(8) Uani 1 1 d . . .
O3 O 0.3790(3) 0.9069(2) 0.77343(19) 0.0305(8) Uani 1 1 d . . .
C3 C 0.4864(4) 0.8529(3) 0.7455(3) 0.0236(11) Uani 1 1 d . . .
N1 N 0.7977(3) 0.8977(2) 0.5642(2) 0.0224(9) Uani 1 1 d . . .
N2 N 1.0043(3) 0.8188(2) 0.6238(2) 0.0237(9) Uani 1 1 d . . .
C9 C 0.9031(4) 0.5597(3) 0.7924(3) 0.0228(11) Uani 1 1 d . . .
C4 C 0.7940(4) 1.0039(3) 0.7477(3) 0.0229(10) Uani 1 1 d . . .
C1 C 0.5790(4) 0.7310(3) 0.6783(3) 0.0228(11) Uani 1 1 d . . .
Si3 Si 1.03617(12) 0.72537(10) 0.96284(9) 0.0302(3) Uani 1 1 d . . .
Si5 Si 0.54624(12) 0.63036(10) 1.03172(8) 0.0320(3) Uani 1 1 d . . .
O12 O 0.6612(2) 0.5655(2) 0.98010(18) 0.0273(7) Uani 1 1 d . . .
O7 O 0.9599(3) 0.8356(2) 0.9119(2) 0.0458(9) Uani 1 1 d . . .
C7 C 0.7271(4) 0.6033(3) 0.8988(3) 0.0230(11) Uani 1 1 d . . .
C2 C 0.4759(4) 0.7881(3) 0.7129(3) 0.0248(11) Uani 1 1 d . . .
H2A H 0.3956 0.7820 0.7139 0.030 Uiso 1 1 calc R . .
C92 C 1.2249(4) 0.7729(3) 0.6063(3) 0.0304(12) Uani 1 1 d . . .
H92A H 1.2945 0.7392 0.6318 0.036 Uiso 1 1 calc R . .
C97 C 0.9041(4) 0.9612(3) 0.4177(3) 0.0294(11) Uani 1 1 d . . .
H97A H 0.9804 0.9676 0.3766 0.035 Uiso 1 1 calc R . .
C8 C 0.8135(4) 0.5348(3) 0.8680(3) 0.0253(11) Uani 1 1 d . . .
H8A H 0.8112 0.4674 0.9004 0.030 Uiso 1 1 calc R . .
C94 C 1.1357(4) 0.8652(3) 0.4843(3) 0.0311(12) Uani 1 1 d . . .
H94A H 1.1444 0.8978 0.4238 0.037 Uiso 1 1 calc R . .
C95 C 1.0188(4) 0.8631(3) 0.5380(3) 0.0237(11) Uani 1 1 d . . .
C96 C 0.9040(4) 0.9096(3) 0.5044(3) 0.0241(11) Uani 1 1 d . . .
C91 C 1.1059(4) 0.7760(3) 0.6563(3) 0.0278(11) Uani 1 1 d . . .
H91A H 1.0956 0.7461 0.7172 0.033 Uiso 1 1 calc R . .
C6 C 0.9052(4) 0.8629(3) 0.8449(3) 0.0311(12) Uani 1 1 d . . .
C98 C 0.7948(5) 1.0029(3) 0.3910(3) 0.0352(13) Uani 1 1 d . . .
H98A H 0.7945 1.0387 0.3317 0.042 Uiso 1 1 calc R . .
C99 C 0.6851(5) 0.9922(3) 0.4519(3) 0.0332(12) Uani 1 1 d . . .
H99A H 0.6074 1.0199 0.4358 0.040 Uiso 1 1 calc R . .
C93 C 1.2392(4) 0.8198(3) 0.5190(3) 0.0332(12) Uani 1 1 d . . .
H93A H 1.3195 0.8212 0.4826 0.040 Uiso 1 1 calc R . .
C90 C 0.6922(4) 0.9401(3) 0.5365(3) 0.0297(12) Uani 1 1 d . . .
H90A H 0.6168 0.9336 0.5785 0.036 Uiso 1 1 calc R . .
C5 C 0.8527(4) 0.9622(3) 0.8159(3) 0.0352(12) Uani 1 1 d . . .
H5A H 0.8576 1.0020 0.8440 0.042 Uiso 1 1 calc R . .
C61 C 1.2246(4) 0.5178(3) 0.7445(3) 0.0400(13) Uani 1 1 d . . .
H61A H 1.1985 0.5866 0.7387 0.060 Uiso 1 1 calc R . .
H61B H 1.3088 0.5078 0.7103 0.060 Uiso 1 1 calc R . .
H61C H 1.2229 0.4768 0.8052 0.060 Uiso 1 1 calc R . .
C11 C 0.7622(4) 0.5187(3) 0.6448(3) 0.0395(13) Uani 1 1 d . . .
H11A H 0.8103 0.5425 0.6673 0.059 Uiso 1 1 calc R . .
H11B H 0.8187 0.4820 0.6093 0.059 Uiso 1 1 calc R . .
H11C H 0.7094 0.4760 0.6930 0.059 Uiso 1 1 calc R . .
C62 C 1.1074(4) 0.5635(4) 0.5933(3) 0.0420(13) Uani 1 1 d . . .
H62A H 1.0805 0.6318 0.5893 0.063 Uiso 1 1 calc R . .
H62B H 1.0473 0.5448 0.5762 0.063 Uiso 1 1 calc R . .
H62C H 1.1886 0.5562 0.5548 0.063 Uiso 1 1 calc R . .
C31 C 1.0725(4) 0.7518(3) 1.0462(3) 0.0408(13) Uani 1 1 d . . .
H31A H 0.9954 0.7704 1.0839 0.061 Uiso 1 1 calc R . .
H31B H 1.1192 0.8056 1.0183 0.061 Uiso 1 1 calc R . .
H31C H 1.1222 0.6934 1.0804 0.061 Uiso 1 1 calc R . .
C51 C 0.6033(5) 0.7225(4) 1.0470(3) 0.0478(15) Uani 1 1 d . . .
H51A H 0.6288 0.7726 0.9909 0.072 Uiso 1 1 calc R . .
H51B H 0.6742 0.6905 1.0746 0.072 Uiso 1 1 calc R . .
H51C H 0.5371 0.7532 1.0836 0.072 Uiso 1 1 calc R . .
C12 C 0.7623(5) 0.7090(4) 0.4914(3) 0.0462(14) Uani 1 1 d . . .
H12A H 0.8111 0.7293 0.5162 0.069 Uiso 1 1 calc R . .
H12B H 0.7090 0.7665 0.4595 0.069 Uiso 1 1 calc R . .
H12C H 0.8181 0.6766 0.4522 0.069 Uiso 1 1 calc R . .
C63 C 1.1694(5) 0.3539(3) 0.7157(3) 0.0481(15) Uani 1 1 d . . .
H63A H 1.1129 0.3354 0.6954 0.072 Uiso 1 1 calc R . .
H63B H 1.1689 0.3127 0.7762 0.072 Uiso 1 1 calc R . .
H63C H 1.2533 0.3449 0.6809 0.072 Uiso 1 1 calc R . .
C52 C 0.4218(4) 0.6860(4) 0.9717(3) 0.0449(14) Uani 1 1 d . . .
H52A H 0.3940 0.6348 0.9656 0.067 Uiso 1 1 calc R . .
H52B H 0.4527 0.7321 0.9145 0.067 Uiso 1 1 calc R . .
H52C H 0.3523 0.7209 1.0030 0.067 Uiso 1 1 calc R . .
C53 C 0.4971(4) 0.5345(4) 1.1369(3) 0.0490(15) Uani 1 1 d . . .
H53A H 0.4669 0.4867 1.1276 0.073 Uiso 1 1 calc R . .
H53B H 0.4308 0.5646 1.1739 0.073 Uiso 1 1 calc R . .
H53C H 0.5676 0.5017 1.1647 0.073 Uiso 1 1 calc R . .
C33 C 1.1723(5) 0.6887(4) 0.8885(3) 0.0568(17) Uani 1 1 d . . .
H33A H 1.1462 0.6760 0.8464 0.085 Uiso 1 1 calc R . .
H33B H 1.2228 0.6292 0.9208 0.085 Uiso 1 1 calc R . .
H33C H 1.2212 0.7411 0.8585 0.085 Uiso 1 1 calc R . .
C21 C 0.4464(5) 1.0967(3) 0.6933(4) 0.0543(16) Uani 1 1 d . . .
H21A H 0.4069 1.1099 0.6463 0.081 Uiso 1 1 calc R . .
H21B H 0.5344 1.0699 0.6782 0.081 Uiso 1 1 calc R . .
H21C H 0.4374 1.1576 0.7023 0.081 Uiso 1 1 calc R . .
C41 C 0.6230(5) 1.2883(4) 0.6946(4) 0.0645(19) Uani 1 1 d . . .
H41A H 0.5443 1.2670 0.7288 0.097 Uiso 1 1 calc R . .
H41B H 0.6328 1.2954 0.6347 0.097 Uiso 1 1 calc R . .
H41C H 0.6235 1.3513 0.6966 0.097 Uiso 1 1 calc R . .
C13 C 0.5721(5) 0.5827(4) 0.5343(3) 0.0507(15) Uani 1 1 d . . .
H13A H 0.5214 0.5374 0.5815 0.076 Uiso 1 1 calc R . .
H13B H 0.6274 0.5498 0.4954 0.076 Uiso 1 1 calc R . .
H13C H 0.5182 0.6397 0.5023 0.076 Uiso 1 1 calc R . .
C23 C 0.4413(5) 0.9792(4) 0.8845(3) 0.0598(17) Uani 1 1 d . . .
H23A H 0.5308 0.9575 0.8688 0.090 Uiso 1 1 calc R . .
H23B H 0.4049 0.9273 0.9348 0.090 Uiso 1 1 calc R . .
H23C H 0.4254 1.0380 0.8983 0.090 Uiso 1 1 calc R . .
C32 C 0.9367(5) 0.6330(4) 1.0111(4) 0.066(2) Uani 1 1 d . . .
H32A H 0.9187 0.6210 0.9654 0.099 Uiso 1 1 calc R . .
H32B H 0.8591 0.6564 1.0456 0.099 Uiso 1 1 calc R . .
H32C H 0.9790 0.5721 1.0482 0.099 Uiso 1 1 calc R . .
C22 C 0.2017(5) 1.0498(4) 0.8206(4) 0.073(2) Uani 1 1 d . . .
H22A H 0.1662 1.0641 0.7715 0.110 Uiso 1 1 calc R . .
H22B H 0.1855 1.1092 0.8336 0.110 Uiso 1 1 calc R . .
H22C H 0.1639 0.9987 0.8709 0.110 Uiso 1 1 calc R . .
C42 C 0.9029(5) 1.2334(4) 0.6792(5) 0.079(2) Uani 1 1 d . . .
H42A H 0.9686 1.1832 0.7051 0.118 Uiso 1 1 calc R . .
H42B H 0.9045 1.2959 0.6817 0.118 Uiso 1 1 calc R . .
H42C H 0.9162 1.2404 0.6189 0.118 Uiso 1 1 calc R . .
C43 C 0.7306(6) 1.1749(4) 0.8526(4) 0.0731(19) Uani 1 1 d . . .
H43A H 0.6498 1.1561 0.8840 0.110 Uiso 1 1 calc R . .
H43B H 0.7349 1.2346 0.8590 0.110 Uiso 1 1 calc R . .
H43C H 0.7961 1.1221 0.8761 0.110 Uiso 1 1 calc R . .

loop_
_atom_site_aniso_label
_atom_site_aniso_U_11
_atom_site_aniso_U_22
_atom_site_aniso_U_33
_atom_site_aniso_U_23
_atom_site_aniso_U_13
_atom_site_aniso_U_12
Dy1 0.02352(13) 0.01860(11) 0.02027(12) -0.00462(9) -0.00414(9) -0.00230(9)
Si1 0.0331(8) 0.0297(8) 0.0339(8) -0.0167(6) -0.0077(6) -0.0040(6)
Si6 0.0283(8) 0.0261(7) 0.0277(8) -0.0097(6) -0.0011(6) 0.0015(6)
Si4 0.0383(9) 0.0259(8) 0.0546(10) -0.0220(7) -0.0128(7) 0.0012(7)
Si2 0.0371(9) 0.0326(8) 0.0553(11) -0.0252(8) -0.0132(7) 0.0086(7)
O1 0.0240(19) 0.0221(17) 0.0222(18) -0.0097(14) -0.0054(14) -0.0028(14)
O9 0.0164(17) 0.0205(17) 0.0244(18) -0.0058(14) -0.0004(13) 0.0002(13)
O10 0.0212(17) 0.0222(16) 0.0212(17) -0.0028(14) -0.0016(13) -0.0054(14)
O5 0.0302(19) 0.0187(16) 0.0256(19) -0.0075(14) -0.0085(14) -0.0004(14)
O2 0.0221(18) 0.0219(17) 0.0303(19) -0.0098(14) -0.0063(14) 0.0005(14)
O11 0.0286(19) 0.0172(16) 0.0283(19) -0.0072(14) -0.0040(14) 0.0027(14)
O4 0.0277(19) 0.0349(19) 0.043(2) -0.0254(17) -0.0060(15) -0.0060(15)
O6 0.0266(18) 0.0216(17) 0.0265(19) -0.0085(14) -0.0058(14) -0.0032(14)
O8 0.042(2) 0.0187(17) 0.0250(19) -0.0084(14) -0.0104(15) 0.0038(15)
O3 0.0224(18) 0.0276(18) 0.039(2) -0.0168(16) -0.0041(15) 0.0045(15)
C3 0.023(3) 0.017(2) 0.020(3) -0.002(2) -0.003(2) 0.003(2)
N1 0.025(2) 0.022(2) 0.021(2) -0.0071(17) -0.0052(17) -0.0049(17)
N2 0.025(2) 0.019(2) 0.026(2) -0.0051(17) -0.0069(17) -0.0049(17)
C9 0.021(3) 0.020(3) 0.028(3) -0.006(2) -0.011(2) -0.001(2)
C4 0.026(3) 0.018(2) 0.019(3) -0.009(2) 0.003(2) 0.000(2)
C1 0.031(3) 0.017(2) 0.021(3) -0.005(2) -0.008(2) -0.004(2)
Si3 0.0300(8) 0.0314(8) 0.0305(8) -0.0114(6) -0.0134(6) 0.0006(6)
Si5 0.0239(8) 0.0414(8) 0.0264(8) -0.0120(7) -0.0026(6) -0.0027(7)
O12 0.0212(17) 0.0285(17) 0.0203(18) -0.0030(14) 0.0010(13) -0.0017(14)
O7 0.071(3) 0.033(2) 0.044(2) -0.0158(17) -0.042(2) 0.0102(18)
C7 0.023(3) 0.027(3) 0.017(3) -0.002(2) -0.005(2) -0.009(2)
C2 0.019(3) 0.027(3) 0.030(3) -0.015(2) -0.004(2) -0.001(2)
C92 0.020(3) 0.031(3) 0.039(3) -0.013(2) -0.005(2) -0.005(2)
C97 0.039(3) 0.024(3) 0.019(3) -0.004(2) -0.004(2) -0.002(2)
C8 0.029(3) 0.015(2) 0.025(3) -0.004(2) -0.004(2) -0.001(2)
C94 0.032(3) 0.034(3) 0.022(3) -0.007(2) 0.001(2) -0.010(2)
C95 0.027(3) 0.018(2) 0.024(3) -0.006(2) -0.001(2) -0.007(2)
C96 0.032(3) 0.015(2) 0.025(3) -0.009(2) -0.003(2) -0.003(2)
C91 0.030(3) 0.023(3) 0.026(3) -0.006(2) -0.004(2) -0.006(2)
C6 0.034(3) 0.031(3) 0.024(3) -0.006(2) -0.006(2) -0.004(2)
C98 0.053(4) 0.027(3) 0.021(3) -0.001(2) -0.013(3) -0.006(3)
C99 0.041(3) 0.025(3) 0.032(3) -0.003(2) -0.018(3) -0.004(2)
C93 0.026(3) 0.031(3) 0.039(3) -0.016(2) 0.010(2) -0.013(2)
C90 0.031(3) 0.026(3) 0.029(3) -0.005(2) -0.007(2) -0.009(2)
C5 0.054(3) 0.024(3) 0.035(3) -0.014(2) -0.025(3) 0.005(2)
C61 0.033(3) 0.035(3) 0.041(3) -0.005(3) -0.008(2) -0.004(2)
C11 0.041(3) 0.033(3) 0.042(3) -0.016(3) -0.003(2) -0.005(3)
C62 0.043(3) 0.048(3) 0.029(3) -0.016(3) -0.001(2) -0.004(3)
C31 0.047(3) 0.037(3) 0.034(3) -0.014(3) -0.018(3) 0.010(3)
C51 0.044(4) 0.053(4) 0.049(4) -0.027(3) -0.012(3) 0.003(3)
C12 0.061(4) 0.040(3) 0.035(3) -0.015(3) -0.005(3) -0.010(3)
C63 0.047(4) 0.036(3) 0.049(4) -0.021(3) 0.003(3) 0.005(3)
C52 0.028(3) 0.059(4) 0.042(3) -0.021(3) -0.009(2) 0.006(3)
C53 0.039(3) 0.069(4) 0.026(3) -0.013(3) 0.006(2) -0.009(3)
C33 0.041(3) 0.093(5) 0.045(4) -0.039(4) -0.018(3) 0.007(3)
C21 0.060(4) 0.029(3) 0.077(5) -0.014(3) -0.032(3) 0.001(3)
C41 0.066(4) 0.027(3) 0.114(6) -0.031(3) -0.047(4) 0.010(3)
C13 0.052(4) 0.061(4) 0.058(4) -0.043(3) -0.013(3) -0.003(3)
C23 0.078(5) 0.061(4) 0.047(4) -0.032(3) -0.013(3) -0.003(3)
C32 0.064(4) 0.059(4) 0.068(5) 0.007(3) -0.042(3) -0.017(3)
C22 0.055(4) 0.065(4) 0.108(6) -0.059(4) -0.012(4) 0.014(3)
C42 0.054(4) 0.041(4) 0.135(7) -0.034(4) -0.004(4) -0.015(3)
C43 0.090(5) 0.067(4) 0.079(5) -0.054(4) -0.034(4) 0.020(4)

loop_
_atom_type_symbol
_atom_type_description
_atom_type_scat_dispersion_real
_atom_type_scat_dispersion_imag
_atom_type_scat_source
C C 0.0033 0.0016 'International Tables Vol C Tables 4.2.6.8 and 6.1.1.4'
H H 0.0000 0.0000 'International Tables Vol C Tables 4.2.6.8 and 6.1.1.4'
N N 0.0061 0.0033 'International Tables Vol C Tables 4.2.6.8 and 6.1.1.4'
O O 0.0106 0.0060 'International Tables Vol C Tables 4.2.6.8 and 6.1.1.4'
Si Si 0.0817 0.0704 'International Tables Vol C Tables 4.2.6.8 and 6.1.1.4'
Dy Dy -0.1892 4.4098 'International Tables Vol C Tables 4.2.6.8 and 6.1.1.4'

loop_
_geom_angle_atom_site_label_1
_geom_angle_atom_site_label_2
_geom_angle_atom_site_label_3
_geom_angle
_geom_angle_site_symmetry_1
_geom_angle_site_symmetry_3
_geom_angle_publ_flag
O5 Dy1 O9 119.29(10) . . ?
O5 Dy1 O2 72.04(9) . . ?
O9 Dy1 O2 76.93(10) . . ?
O5 Dy1 O10 146.34(9) . . ?
O9 Dy1 O10 75.08(10) . . ?
O2 Dy1 O10 141.03(9) . . ?
O5 Dy1 O1 132.03(10) . . ?
O9 Dy1 O1 83.35(9) . . ?
O2 Dy1 O1 73.53(10) . . ?
O10 Dy1 O1 76.77(10) . . ?
O5 Dy1 O6 72.29(10) . . ?
O9 Dy1 O6 75.91(9) . . ?
O2 Dy1 O6 115.06(10) . . ?
O10 Dy1 O6 83.55(10) . . ?
O1 Dy1 O6 154.47(9) . . ?
O5 Dy1 N2 82.55(10) . . ?
O9 Dy1 N2 139.22(10) . . ?
O2 Dy1 N2 143.66(10) . . ?
O10 Dy1 N2 70.09(10) . . ?
O1 Dy1 N2 108.03(10) . . ?
O6 Dy1 N2 79.68(10) . . ?
O5 Dy1 N1 72.93(10) . . ?
O9 Dy1 N1 152.89(10) . . ?
O2 Dy1 N1 85.34(11) . . ?
O10 Dy1 N1 108.77(11) . . ?
O1 Dy1 N1 71.94(10) . . ?
O6 Dy1 N1 130.78(9) . . ?
N2 Dy1 N1 62.18(11) . . ?
O4 Si1 C11 111.3(2) . . ?
O4 Si1 C12 111.2(2) . . ?
C11 Si1 C12 110.3(2) . . ?
O4 Si1 C13 101.6(2) . . ?
C11 Si1 C13 111.6(2) . . ?
C12 Si1 C13 110.6(2) . . ?
O11 Si6 C61 109.1(2) . . ?
O11 Si6 C62 112.18(19) . . ?
C61 Si6 C62 112.4(2) . . ?
O11 Si6 C63 102.73(19) . . ?
C61 Si6 C63 109.1(2) . . ?
C62 Si6 C63 110.9(2) . . ?
O8 Si4 C43 112.9(2) . . ?
O8 Si4 C41 102.4(2) . . ?
C43 Si4 C41 111.0(3) . . ?
O8 Si4 C42 108.6(2) . . ?
C43 Si4 C42 109.8(3) . . ?
C41 Si4 C42 112.0(3) . . ?
O3 Si2 C23 112.5(2) . . ?
O3 Si2 C21 108.2(2) . . ?
C23 Si2 C21 111.7(2) . . ?
O3 Si2 C22 101.9(2) . . ?
C23 Si2 C22 110.7(3) . . ?
C21 Si2 C22 111.4(3) . . ?
C1 O1 Dy1 134.7(3) . . ?
C7 O9 Dy1 133.0(3) . . ?
C9 O10 Dy1 132.3(3) . . ?
C4 O5 Dy1 135.3(3) . . ?
C3 O2 Dy1 134.4(3) . . ?
C9 O11 Si6 127.8(3) . . ?
C1 O4 Si1 122.7(3) . . ?
C6 O6 Dy1 133.3(3) . . ?
C4 O8 Si4 136.3(3) . . ?
C3 O3 Si2 123.9(3) . . ?
O2 C3 O3 116.3(4) . . ?
O2 C3 C2 127.3(4) . . ?
O3 C3 C2 116.3(4) . . ?
C90 N1 C96 117.0(4) . . ?
C90 N1 Dy1 120.3(3) . . ?
C96 N1 Dy1 122.6(3) . . ?
C91 N2 C95 118.2(4) . . ?
C91 N2 Dy1 118.5(3) . . ?
C95 N2 Dy1 123.1(3) . . ?
O10 C9 O11 118.1(4) . . ?
O10 C9 C8 126.6(4) . . ?
O11 C9 C8 115.2(4) . . ?
O5 C4 O8 114.5(4) . . ?
O5 C4 C5 125.4(4) . . ?
O8 C4 C5 120.2(4) . . ?
O1 C1 O4 118.4(4) . . ?
O1 C1 C2 126.6(4) . . ?
O4 C1 C2 115.1(4) . . ?
O7 Si3 C33 110.4(2) . . ?
O7 Si3 C32 111.3(2) . . ?
C33 Si3 C32 109.6(3) . . ?
O7 Si3 C31 99.71(19) . . ?
C33 Si3 C31 114.0(2) . . ?
C32 Si3 C31 111.5(2) . . ?
O12 Si5 C52 108.8(2) . . ?
O12 Si5 C53 102.1(2) . . ?
C52 Si5 C53 111.3(2) . . ?
O12 Si5 C51 111.4(2) . . ?
C52 Si5 C51 112.2(2) . . ?
C53 Si5 C51 110.6(2) . . ?
C7 O12 Si5 124.9(3) . . ?
C6 O7 Si3 128.4(3) . . ?
O9 C7 O12 117.7(4) . . ?
O9 C7 C8 127.5(4) . . ?
O12 C7 C8 114.7(4) . . ?
C3 C2 C1 122.4(4) . . ?
C3 C2 H2A 118.8 . . ?
C1 C2 H2A 118.8 . . ?
C93 C92 C91 117.9(4) . . ?
C93 C92 H92A 121.1 . . ?
C91 C92 H92A 121.1 . . ?
C98 C97 C96 120.3(4) . . ?
C98 C97 H97A 119.9 . . ?
C96 C97 H97A 119.9 . . ?
C9 C8 C7 123.3(4) . . ?
C9 C8 H8A 118.3 . . ?
C7 C8 H8A 118.3 . . ?
C93 C94 C95 119.9(4) . . ?
C93 C94 H94A 120.0 . . ?
C95 C94 H94A 120.0 . . ?
N2 C95 C94 121.1(4) . . ?
N2 C95 C96 116.5(4) . . ?
C94 C95 C96 122.4(4) . . ?
N1 C96 C97 121.5(4) . . ?
N1 C96 C95 115.3(4) . . ?
C97 C96 C95 123.2(4) . . ?
N2 C91 C92 123.7(4) . . ?
N2 C91 H91A 118.2 . . ?
C92 C91 H91A 118.2 . . ?
O6 C6 O7 119.0(4) . . ?
O6 C6 C5 127.5(4) . . ?
O7 C6 C5 113.5(4) . . ?
C97 C98 C99 118.8(4) . . ?
C97 C98 H98A 120.6 . . ?
C99 C98 H98A 120.6 . . ?
C90 C99 C98 117.6(4) . . ?
C90 C99 H99A 121.2 . . ?
C98 C99 H99A 121.2 . . ?
C92 C93 C94 119.3(4) . . ?
C92 C93 H93A 120.4 . . ?
C94 C93 H93A 120.4 . . ?
N1 C90 C99 124.8(4) . . ?
N1 C90 H90A 117.6 . . ?
C99 C90 H90A 117.6 . . ?
C4 C5 C6 122.0(4) . . ?
C4 C5 H5A 119.0 . . ?
C6 C5 H5A 119.0 . . ?
Si6 C61 H61A 109.5 . . ?
Si6 C61 H61B 109.5 . . ?
H61A C61 H61B 109.5 . . ?
Si6 C61 H61C 109.5 . . ?
H61A C61 H61C 109.5 . . ?
H61B C61 H61C 109.5 . . ?
Si1 C11 H11A 109.5 . . ?
Si1 C11 H11B 109.5 . . ?
H11A C11 H11B 109.5 . . ?
Si1 C11 H11C 109.5 . . ?
H11A C11 H11C 109.5 . . ?
H11B C11 H11C 109.5 . . ?
Si6 C62 H62A 109.5 . . ?
Si6 C62 H62B 109.5 . . ?
H62A C62 H62B 109.5 . . ?
Si6 C62 H62C 109.5 . . ?
H62A C62 H62C 109.5 . . ?
H62B C62 H62C 109.5 . . ?
Si3 C31 H31A 109.5 . . ?
Si3 C31 H31B 109.5 . . ?
H31A C31 H31B 109.5 . . ?
Si3 C31 H31C 109.5 . . ?
H31A C31 H31C 109.5 . . ?
H31B C31 H31C 109.5 . . ?
Si5 C51 H51A 109.5 . . ?
Si5 C51 H51B 109.5 . . ?
H51A C51 H51B 109.5 . . ?
Si5 C51 H51C 109.5 . . ?
H51A C51 H51C 109.5 . . ?
H51B C51 H51C 109.5 . . ?
Si1 C12 H12A 109.5 . . ?
Si1 C12 H12B 109.5 . . ?
H12A C12 H12B 109.5 . . ?
Si1 C12 H12C 109.5 . . ?
H12A C12 H12C 109.5 . . ?
H12B C12 H12C 109.5 . . ?
Si6 C63 H63A 109.5 . . ?
Si6 C63 H63B 109.5 . . ?
H63A C63 H63B 109.5 . . ?
Si6 C63 H63C 109.5 . . ?
H63A C63 H63C 109.5 . . ?
H63B C63 H63C 109.5 . . ?
Si5 C52 H52A 109.5 . . ?
Si5 C52 H52B 109.5 . . ?
H52A C52 H52B 109.5 . . ?
Si5 C52 H52C 109.5 . . ?
H52A C52 H52C 109.5 . . ?
H52B C52 H52C 109.5 . . ?
Si5 C53 H53A 109.5 . . ?
Si5 C53 H53B 109.5 . . ?
H53A C53 H53B 109.5 . . ?
Si5 C53 H53C 109.5 . . ?
H53A C53 H53C 109.5 . . ?
H53B C53 H53C 109.5 . . ?
Si3 C33 H33A 109.5 . . ?
Si3 C33 H33B 109.5 . . ?
H33A C33 H33B 109.5 . . ?
Si3 C33 H33C 109.5 . . ?
H33A C33 H33C 109.5 . . ?
H33B C33 H33C 109.5 . . ?
Si2 C21 H21A 109.5 . . ?
Si2 C21 H21B 109.5 . . ?
H21A C21 H21B 109.5 . . ?
Si2 C21 H21C 109.5 . . ?
H21A C21 H21C 109.5 . . ?
H21B C21 H21C 109.5 . . ?
Si4 C41 H41A 109.5 . . ?
Si4 C41 H41B 109.5 . . ?
H41A C41 H41B 109.5 . . ?
Si4 C41 H41C 109.5 . . ?
H41A C41 H41C 109.5 . . ?
H41B C41 H41C 109.5 . . ?
Si1 C13 H13A 109.5 . . ?
Si1 C13 H13B 109.5 . . ?
H13A C13 H13B 109.5 . . ?
Si1 C13 H13C 109.5 . . ?
H13A C13 H13C 109.5 . . ?
H13B C13 H13C 109.5 . . ?
Si2 C23 H23A 109.5 . . ?
Si2 C23 H23B 109.5 . . ?
H23A C23 H23B 109.5 . . ?
Si2 C23 H23C 109.5 . . ?
H23A C23 H23C 109.5 . . ?
H23B C23 H23C 109.5 . . ?
Si3 C32 H32A 109.5 . . ?
Si3 C32 H32B 109.5 . . ?
H32A C32 H32B 109.5 . . ?
Si3 C32 H32C 109.5 . . ?
H32A C32 H32C 109.5 . . ?
H32B C32 H32C 109.5 . . ?
Si2 C22 H22A 109.5 . . ?
Si2 C22 H22B 109.5 . . ?
H22A C22 H22B 109.5 . . ?
Si2 C22 H22C 109.5 . . ?
H22A C22 H22C 109.5 . . ?
H22B C22 H22C 109.5 . . ?
Si4 C42 H42A 109.5 . . ?
Si4 C42 H42B 109.5 . . ?
H42A C42 H42B 109.5 . . ?
Si4 C42 H42C 109.5 . . ?
H42A C42 H42C 109.5 . . ?
H42B C42 H42C 109.5 . . ?
Si4 C43 H43A 109.5 . . ?
Si4 C43 H43B 109.5 . . ?
H43A C43 H43B 109.5 . . ?
Si4 C43 H43C 109.5 . . ?
H43A C43 H43C 109.5 . . ?
H43B C43 H43C 109.5 . . ?

loop_
_geom_bond_atom_site_label_1
_geom_bond_atom_site_label_2
_geom_bond_distance
_geom_bond_site_symmetry_2
_geom_bond_publ_flag
Dy1 O5 2.319(3) . ?
Dy1 O9 2.323(3) . ?
Dy1 O2 2.330(3) . ?
Dy1 O10 2.331(3) . ?
Dy1 O1 2.341(3) . ?
Dy1 O6 2.349(3) . ?
Dy1 N2 2.562(3) . ?
Dy1 N1 2.590(3) . ?
Si1 O4 1.687(3) . ?
Si1 C11 1.834(5) . ?
Si1 C12 1.853(4) . ?
Si1 C13 1.855(4) . ?
Si6 O11 1.666(3) . ?
Si6 C61 1.846(5) . ?
Si6 C62 1.848(5) . ?
Si6 C63 1.855(5) . ?
Si4 O8 1.659(3) . ?
Si4 C43 1.818(6) . ?
Si4 C41 1.839(5) . ?
Si4 C42 1.847(5) . ?
Si2 O3 1.683(3) . ?
Si2 C23 1.842(5) . ?
Si2 C21 1.852(5) . ?
Si2 C22 1.859(6) . ?
O1 C1 1.264(5) . ?
O9 C7 1.254(5) . ?
O10 C9 1.270(4) . ?
O5 C4 1.250(5) . ?
O2 C3 1.262(5) . ?
O11 C9 1.347(5) . ?
O4 C1 1.349(5) . ?
O6 C6 1.241(5) . ?
O8 C4 1.355(5) . ?
O3 C3 1.358(5) . ?
C3 C2 1.379(6) . ?
N1 C90 1.337(5) . ?
N1 C96 1.346(5) . ?
N2 C91 1.339(5) . ?
N2 C95 1.341(5) . ?
C9 C8 1.388(6) . ?
C4 C5 1.380(6) . ?
C1 C2 1.398(6) . ?
Si3 O7 1.674(3) . ?
Si3 C33 1.824(5) . ?
Si3 C32 1.832(5) . ?
Si3 C31 1.849(5) . ?
Si5 O12 1.681(3) . ?
Si5 C52 1.838(5) . ?
Si5 C53 1.853(5) . ?
Si5 C51 1.854(5) . ?
O12 C7 1.354(5) . ?
O7 C6 1.357(5) . ?
C7 C8 1.390(6) . ?
C2 H2A 0.9500 . ?
C92 C93 1.368(6) . ?
C92 C91 1.384(6) . ?
C92 H92A 0.9500 . ?
C97 C98 1.369(6) . ?
C97 C96 1.386(6) . ?
C97 H97A 0.9500 . ?
C8 H8A 0.9500 . ?
C94 C93 1.378(6) . ?
C94 C95 1.387(6) . ?
C94 H94A 0.9500 . ?
C95 C96 1.485(6) . ?
C91 H91A 0.9500 . ?
C6 C5 1.399(6) . ?
C98 C99 1.381(6) . ?
C98 H98A 0.9500 . ?
C99 C90 1.374(6) . ?
C99 H99A 0.9500 . ?
C93 H93A 0.9500 . ?
C90 H90A 0.9500 . ?
C5 H5A 0.9500 . ?
C61 H61A 0.9800 . ?
C61 H61B 0.9800 . ?
C61 H61C 0.9800 . ?
C11 H11A 0.9800 . ?
C11 H11B 0.9800 . ?
C11 H11C 0.9800 . ?
C62 H62A 0.9800 . ?
C62 H62B 0.9800 . ?
C62 H62C 0.9800 . ?
C31 H31A 0.9800 . ?
C31 H31B 0.9800 . ?
C31 H31C 0.9800 . ?
C51 H51A 0.9800 . ?
C51 H51B 0.9800 . ?
C51 H51C 0.9800 . ?
C12 H12A 0.9800 . ?
C12 H12B 0.9800 . ?
C12 H12C 0.9800 . ?
C63 H63A 0.9800 . ?
C63 H63B 0.9800 . ?
C63 H63C 0.9800 . ?
C52 H52A 0.9800 . ?
C52 H52B 0.9800 . ?
C52 H52C 0.9800 . ?
C53 H53A 0.9800 . ?
C53 H53B 0.9800 . ?
C53 H53C 0.9800 . ?
C33 H33A 0.9800 . ?
C33 H33B 0.9800 . ?
C33 H33C 0.9800 . ?
C21 H21A 0.9800 . ?
C21 H21B 0.9800 . ?
C21 H21C 0.9800 . ?
C41 H41A 0.9800 . ?
C41 H41B 0.9800 . ?
C41 H41C 0.9800 . ?
C13 H13A 0.9800 . ?
C13 H13B 0.9800 . ?
C13 H13C 0.9800 . ?
C23 H23A 0.9800 . ?
C23 H23B 0.9800 . ?
C23 H23C 0.9800 . ?
C32 H32A 0.9800 . ?
C32 H32B 0.9800 . ?
C32 H32C 0.9800 . ?
C22 H22A 0.9800 . ?
C22 H22B 0.9800 . ?
C22 H22C 0.9800 . ?
C42 H42A 0.9800 . ?
C42 H42B 0.9800 . ?
C42 H42C 0.9800 . ?
C43 H43A 0.9800 . ?
C43 H43B 0.9800 . ?
C43 H43C 0.9800 . ?

loop_
_geom_torsion_atom_site_label_1
_geom_torsion_atom_site_label_2
_geom_torsion_atom_site_label_3
_geom_torsion_atom_site_label_4
_geom_torsion
_geom_torsion_site_symmetry_1
_geom_torsion_site_symmetry_2
_geom_torsion_site_symmetry_3
_geom_torsion_site_symmetry_4
_geom_torsion_publ_flag
O5 Dy1 O1 C1 -50.4(4) . . . . ?
O9 Dy1 O1 C1 73.5(3) . . . . ?
O2 Dy1 O1 C1 -4.8(3) . . . . ?
O10 Dy1 O1 C1 149.7(4) . . . . ?
O6 Dy1 O1 C1 109.1(4) . . . . ?
N2 Dy1 O1 C1 -146.7(3) . . . . ?
N1 Dy1 O1 C1 -95.2(4) . . . . ?
O5 Dy1 O9 C7 -156.9(3) . . . . ?
O2 Dy1 O9 C7 142.6(4) . . . . ?
O10 Dy1 O9 C7 -10.0(3) . . . . ?
O1 Dy1 O9 C7 68.1(4) . . . . ?
O6 Dy1 O9 C7 -96.9(4) . . . . ?
N2 Dy1 O9 C7 -41.9(4) . . . . ?
N1 Dy1 O9 C7 92.2(4) . . . . ?
O5 Dy1 O10 C9 136.6(3) . . . . ?
O9 Dy1 O10 C9 15.7(3) . . . . ?
O2 Dy1 O10 C9 -29.8(4) . . . . ?
O1 Dy1 O10 C9 -70.9(4) . . . . ?
O6 Dy1 O10 C9 92.8(4) . . . . ?
N2 Dy1 O10 C9 174.1(4) . . . . ?
N1 Dy1 O10 C9 -136.2(4) . . . . ?
O9 Dy1 O5 C4 39.0(4) . . . . ?
O2 Dy1 O5 C4 102.0(4) . . . . ?
O10 Dy1 O5 C4 -69.1(4) . . . . ?
O1 Dy1 O5 C4 148.0(4) . . . . ?
O6 Dy1 O5 C4 -22.9(4) . . . . ?
N2 Dy1 O5 C4 -104.4(4) . . . . ?
N1 Dy1 O5 C4 -167.5(4) . . . . ?
O5 Dy1 O2 C3 157.8(4) . . . . ?
O9 Dy1 O2 C3 -75.1(4) . . . . ?
O10 Dy1 O2 C3 -30.1(4) . . . . ?
O1 Dy1 O2 C3 11.7(3) . . . . ?
O6 Dy1 O2 C3 -142.5(3) . . . . ?
N2 Dy1 O2 C3 109.9(4) . . . . ?
N1 Dy1 O2 C3 84.2(4) . . . . ?
C61 Si6 O11 C9 62.9(4) . . . . ?
C62 Si6 O11 C9 -62.3(4) . . . . ?
C63 Si6 O11 C9 178.5(4) . . . . ?
C11 Si1 O4 C1 68.7(3) . . . . ?
C12 Si1 O4 C1 -54.8(4) . . . . ?
C13 Si1 O4 C1 -172.4(3) . . . . ?
O5 Dy1 O6 C6 17.7(4) . . . . ?
O9 Dy1 O6 C6 -109.8(4) . . . . ?
O2 Dy1 O6 C6 -41.8(4) . . . . ?
O10 Dy1 O6 C6 174.0(4) . . . . ?
O1 Dy1 O6 C6 -146.4(4) . . . . ?
N2 Dy1 O6 C6 103.1(4) . . . . ?
N1 Dy1 O6 C6 64.7(4) . . . . ?
C43 Si4 O8 C4 -49.0(5) . . . . ?
C41 Si4 O8 C4 -168.4(4) . . . . ?
C42 Si4 O8 C4 73.0(5) . . . . ?
C23 Si2 O3 C3 -65.5(4) . . . . ?
C21 Si2 O3 C3 58.4(4) . . . . ?
C22 Si2 O3 C3 175.9(4) . . . . ?
Dy1 O2 C3 O3 171.5(2) . . . . ?
Dy1 O2 C3 C2 -12.7(6) . . . . ?
Si2 O3 C3 O2 11.2(5) . . . . ?
Si2 O3 C3 C2 -165.1(3) . . . . ?
O5 Dy1 N1 C90 -86.7(3) . . . . ?
O9 Dy1 N1 C90 34.9(4) . . . . ?
O2 Dy1 N1 C90 -14.0(3) . . . . ?
O10 Dy1 N1 C90 128.7(3) . . . . ?
O1 Dy1 N1 C90 60.1(3) . . . . ?
O6 Dy1 N1 C90 -133.4(3) . . . . ?
N2 Dy1 N1 C90 -177.2(3) . . . . ?
O5 Dy1 N1 C96 93.3(3) . . . . ?
O9 Dy1 N1 C96 -145.1(3) . . . . ?
O2 Dy1 N1 C96 166.0(3) . . . . ?
O10 Dy1 N1 C96 -51.3(3) . . . . ?
O1 Dy1 N1 C96 -119.9(3) . . . . ?
O6 Dy1 N1 C96 46.6(4) . . . . ?
N2 Dy1 N1 C96 2.8(3) . . . . ?
O5 Dy1 N2 C91 106.9(3) . . . . ?
O9 Dy1 N2 C91 -20.2(4) . . . . ?
O2 Dy1 N2 C91 152.2(3) . . . . ?
O10 Dy1 N2 C91 -53.2(3) . . . . ?
O1 Dy1 N2 C91 -121.3(3) . . . . ?
O6 Dy1 N2 C91 33.6(3) . . . . ?
N1 Dy1 N2 C91 -178.5(3) . . . . ?
O5 Dy1 N2 C95 -79.2(3) . . . . ?
O9 Dy1 N2 C95 153.6(3) . . . . ?
O2 Dy1 N2 C95 -33.9(4) . . . . ?
O10 Dy1 N2 C95 120.7(3) . . . . ?
O1 Dy1 N2 C95 52.6(3) . . . . ?
O6 Dy1 N2 C95 -152.5(3) . . . . ?
N1 Dy1 N2 C95 -4.6(3) . . . . ?
Dy1 O10 C9 O11 165.7(2) . . . . ?
Dy1 O10 C9 C8 -14.0(7) . . . . ?
Si6 O11 C9 O10 18.5(6) . . . . ?
Si6 O11 C9 C8 -161.7(3) . . . . ?
Dy1 O5 C4 O8 -159.8(2) . . . . ?
Dy1 O5 C4 C5 20.6(7) . . . . ?
Si4 O8 C4 O5 -165.2(3) . . . . ?
Si4 O8 C4 C5 14.4(6) . . . . ?
Dy1 O1 C1 O4 176.9(2) . . . . ?
Dy1 O1 C1 C2 -1.5(6) . . . . ?
Si1 O4 C1 O1 -9.8(5) . . . . ?
Si1 O4 C1 C2 168.7(3) . . . . ?
C52 Si5 O12 C7 61.4(4) . . . . ?
C53 Si5 O12 C7 179.2(3) . . . . ?
C51 Si5 O12 C7 -62.8(4) . . . . ?
C33 Si3 O7 C6 62.0(4) . . . . ?
C32 Si3 O7 C6 -60.0(5) . . . . ?
C31 Si3 O7 C6 -177.7(4) . . . . ?
Dy1 O9 C7 O12 179.0(2) . . . . ?
Dy1 O9 C7 C8 2.1(7) . . . . ?
Si5 O12 C7 O9 5.8(5) . . . . ?
Si5 O12 C7 C8 -176.9(3) . . . . ?
O2 C3 C2 C1 1.3(7) . . . . ?
O3 C3 C2 C1 177.1(4) . . . . ?
O1 C1 C2 C3 5.8(7) . . . . ?
O4 C1 C2 C3 -172.6(4) . . . . ?
O10 C9 C8 C7 -1.4(7) . . . . ?
O11 C9 C8 C7 178.8(4) . . . . ?
O9 C7 C8 C9 7.6(7) . . . . ?
O12 C7 C8 C9 -169.4(4) . . . . ?
C91 N2 C95 C94 -0.4(6) . . . . ?
Dy1 N2 C95 C94 -174.3(3) . . . . ?
C91 N2 C95 C96 179.9(4) . . . . ?
Dy1 N2 C95 C96 6.0(5) . . . . ?
C93 C94 C95 N2 1.1(7) . . . . ?
C93 C94 C95 C96 -179.3(4) . . . . ?
C90 N1 C96 C97 -1.7(6) . . . . ?
Dy1 N1 C96 C97 178.3(3) . . . . ?
C90 N1 C96 C95 178.8(4) . . . . ?
Dy1 N1 C96 C95 -1.2(5) . . . . ?
C98 C97 C96 N1 1.1(7) . . . . ?
C98 C97 C96 C95 -179.5(4) . . . . ?
N2 C95 C96 N1 -3.0(6) . . . . ?
C94 C95 C96 N1 177.3(4) . . . . ?
N2 C95 C96 C97 177.5(4) . . . . ?
C94 C95 C96 C97 -2.2(7) . . . . ?
C95 N2 C91 C92 -1.6(6) . . . . ?
Dy1 N2 C91 C92 172.6(3) . . . . ?
C93 C92 C91 N2 2.9(7) . . . . ?
Dy1 O6 C6 O7 166.2(3) . . . . ?
Dy1 O6 C6 C5 -11.3(7) . . . . ?
Si3 O7 C6 O6 4.2(7) . . . . ?
Si3 O7 C6 C5 -178.0(3) . . . . ?
C96 C97 C98 C99 -0.4(7) . . . . ?
C97 C98 C99 C90 0.3(7) . . . . ?
C91 C92 C93 C94 -2.1(7) . . . . ?
C95 C94 C93 C92 0.2(7) . . . . ?
C96 N1 C90 C99 1.7(6) . . . . ?
Dy1 N1 C90 C99 -178.3(3) . . . . ?
C98 C99 C90 N1 -1.0(7) . . . . ?
O5 C4 C5 C6 -1.2(7) . . . . ?
O8 C4 C5 C6 179.3(4) . . . . ?
O6 C6 C5 C4 -3.1(8) . . . . ?
O7 C6 C5 C4 179.4(4) . . . . ?
